data_1533790
loop_
_publ_author_name
'Vajeeston, P.'
'Ravindran, P.'
'Kjekshus, A.'
'Fjellvag, H.'

_publ_section_title
;
 Crystal structure of K Al H4 from first principle calculations
;
_journal_name_full 'Journal of Alloys Compd.'
_journal_page_first L7
_journal_page_last L11
_journal_volume 363
_journal_year 2004
_chemical_formula_sum 'Al H4 K'
_chemical_name_systematic 'K (Al H4)'
_space_group_IT_number 62
_symmetry_space_group_name_Hall '-P 2ac 2n'
_symmetry_space_group_name_H-M 'P n m a'
_cell_angle_alpha 90
_cell_angle_beta 90
_cell_angle_gamma 90
_cell_formula_units_Z 4
_cell_length_a 9.009
_cell_length_b 5.767
_cell_length_c 7.399
_cell_volume 384.414
_citation_journal_id_ASTM JALCEU
_cod_data_source_file Vajeeston_JALCEU_2004_1350.cif
_cod_data_source_block H4Al1K1
_cod_original_cell_volume 384.4143
_cod_original_formula_sum 'H4 Al1 K1'
_cod_database_code 1533790

loop_
_symmetry_equiv_pos_as_xyz
x,y,z
-x+1/2,-y,z+1/2
x+1/2,-y+1/2,-z+1/2
-x,y+1/2,-z
-x,-y,-z
x-1/2,y,-z-1/2
-x-1/2,y-1/2,z-1/2
x,-y-1/2,z

loop_
_atom_site_label
_atom_site_type_symbol
_atom_site_fract_x
_atom_site_fract_y
_atom_site_fract_z
_atom_site_occupancy
_atom_site_U_iso_or_equiv
H3 H-1 0.4194 0.981 0.3127 1 0.0
H2 H-1 0.7055 0.25 0.9623 1 0.0
K1 K+1 0.1778 0.25 0.1621 1 0.0
Al1 Al+3 0.5663 0.25 0.8184 1 0.0
H1 H-1 0.4034 0.25 0.9184 1 0.0
